data_2022523
loop_
_publ_author_name
'Grze\'skiewicz, Anita M.'
'Stefa\'nski, Tomasz'
'Dutkiewicz, Zbigniew'
'Kubicki, Maciej'

_publ_section_title
;
 Weak intermolecular interactions in a series of biologically active
 4'-methylthio-<i>trans</i>-stilbenes
;
_journal_coeditor_code WP3023
_journal_issue 2
_journal_name_full 'Acta Crystallographica Section C'
_journal_page_first
;
;
_journal_paper_doi 10.1107/S2053229622000420
_journal_volume 78
_journal_year 2022
_chemical_formula_iupac 'C17 H18 O2 S'
_chemical_formula_moiety 'C17 H18 O2 S'
_chemical_formula_sum 'C17 H18 O2 S'
_chemical_formula_weight 286.37
_chemical_name_common
;
2,4-Dimethoxy-4'-methylsulfanyl-<i>trans</i>-stilbene
;
_chemical_name_systematic
;
1-[(<i>E</i>)-2-(2,4-Dimethoxyphenyl)ethenyl]-4-(methylsulfanyl)benzene
;
_space_group_crystal_system orthorhombic
_space_group_IT_number 19
_space_group_name_Hall 'P 2ac 2ab'
_space_group_name_H-M_alt 'P 21 21 21'
_atom_sites_solution_hydrogens geom
_audit_creation_method SHELXL-2014/7
_cell_angle_alpha 90
_cell_angle_beta 90
_cell_angle_gamma 90
_cell_formula_units_Z 4
_cell_length_a 5.4341(2)
_cell_length_b 13.3220(5)
_cell_length_c 20.9587(12)
_cell_measurement_reflns_used 986
_cell_measurement_temperature 295(2)
_cell_measurement_theta_max 24.0100
_cell_measurement_theta_min 3.8720
_cell_volume 1517.26(12)
_computing_cell_refinement
;
CrysAlis PRO (Rigaku OD, 2021)
;
_computing_data_collection
;
CrysAlis PRO (Rigaku OD, 2021)
;
_computing_data_reduction
;
CrysAlis PRO (Rigaku OD, 2021)
;
_computing_molecular_graphics
;
Mercury (Macrae <i>et al.</i>,  2020)
;
_computing_publication_material
;
SHELXL2014 (Sheldrick, 2015b)
;
_computing_structure_refinement
;
SHELXL2014 (Sheldrick, 2015b)
;
_computing_structure_solution
;
SHELXT2014 (Sheldrick, 2015a)
;
_diffrn_ambient_temperature 295(2)
_diffrn_detector 'CCD plate'
_diffrn_detector_area_resol_mean 16.2413
_diffrn_measured_fraction_theta_full 0.997
_diffrn_measured_fraction_theta_max 0.921
_diffrn_measurement_device 'four-circle diffractometer'
_diffrn_measurement_device_type 'Rigaku OD Xcalibur Eos'
_diffrn_measurement_method '\w scans'
_diffrn_radiation_monochromator graphite
_diffrn_radiation_probe x-ray
_diffrn_radiation_type 'Mo K\a'
_diffrn_radiation_wavelength 0.71073
_diffrn_reflns_av_R_equivalents 0.0156
_diffrn_reflns_av_unetI/netI 0.0435
_diffrn_reflns_limit_h_max 5
_diffrn_reflns_limit_h_min -6
_diffrn_reflns_limit_k_max 17
_diffrn_reflns_limit_k_min -8
_diffrn_reflns_limit_l_max 26
_diffrn_reflns_limit_l_min -11
_diffrn_reflns_number 3592
_diffrn_reflns_theta_full 25.000
_diffrn_reflns_theta_max 27.058
_diffrn_reflns_theta_min 3.293
_diffrn_source 'fine-focus sealed X-ray tube'
_exptl_absorpt_coefficient_mu 0.212
_exptl_absorpt_correction_T_max 1.00000
_exptl_absorpt_correction_T_min 0.99079
_exptl_absorpt_correction_type multi-scan
_exptl_absorpt_process_details
;
(CrysAlis PRO; Rigaku OD, 2021)
;
_exptl_crystal_colour colourless
_exptl_crystal_density_diffrn 1.254
_exptl_crystal_description plate
_exptl_crystal_F_000 608
_exptl_crystal_size_max 0.4
_exptl_crystal_size_mid 0.3
_exptl_crystal_size_min 0.1
_refine_diff_density_max 0.194
_refine_diff_density_min -0.198
_refine_ls_abs_structure_details
;
Flack <i>x</i> determined using 550 quotients [(I+)-(I-)]/[(I+)+(I-)]
(Parsons <i>et al.</i>,  2013)
;
_refine_ls_abs_structure_Flack 0.02(5)
_refine_ls_extinction_method none
_refine_ls_goodness_of_fit_ref 1.036
_refine_ls_hydrogen_treatment constr
_refine_ls_matrix_type full
_refine_ls_number_parameters 184
_refine_ls_number_reflns 2642
_refine_ls_number_restraints 0
_refine_ls_restrained_S_all 1.036
_refine_ls_R_factor_all 0.0738
_refine_ls_R_factor_gt 0.0481
_refine_ls_shift/su_max 0.000
_refine_ls_shift/su_mean 0.000
_refine_ls_structure_factor_coef Fsqd
_refine_ls_weighting_details 'w=1/[\s^2^(Fo^2^)+(0.0290P)^2^+0.3156P] where P=(Fo^2^+2Fc^2^)/3'
_refine_ls_weighting_scheme calc
_refine_ls_wR_factor_gt 0.0821
_refine_ls_wR_factor_ref 0.0915
_reflns_number_gt 1974
_reflns_number_total 2642
_reflns_threshold_expression 'I > 2\s(I)'
_cod_data_source_file wp3023sup1.cif
_cod_data_source_block 6
_cod_database_code 2022523
_shelx_space_group_comment
;
The symmetry employed for this shelxl refinement is uniquely defined
by the following loop, which should always be used as a source of
symmetry information in preference to the above space-group names.
They are only intended as comments.
;

loop_
_space_group_symop_operation_xyz
'x, y, z'
'-x+1/2, -y, z+1/2'
'-x, y+1/2, -z+1/2'
'x+1/2, -y+1/2, -z'

loop_
_atom_site_type_symbol
_atom_site_label
_atom_site_fract_x
_atom_site_fract_y
_atom_site_fract_z
_atom_site_U_iso_or_equiv
_atom_site_adp_type
_atom_site_calc_flag
_atom_site_occupancy
_atom_site_disorder_assembly
_atom_site_disorder_group
C C1 0.6262(6) 0.3182(3) 0.59157(16) 0.0437(9) Uani d 1 . .
C C2 0.7767(6) 0.2995(3) 0.64473(17) 0.0433(8) Uani d 1 . .
O O2 0.9464(5) 0.37259(17) 0.65771(12) 0.0604(7) Uani d 1 . .
C C21 1.1081(7) 0.3574(3) 0.71053(19) 0.0649(12) Uani d 1 . .
H H21A 1.2089 0.2995 0.7028 0.097 Uiso calc 1 . .
H H21B 1.0131 0.3472 0.7486 0.097 Uiso calc 1 . .
H H21C 1.2111 0.4154 0.7157 0.097 Uiso calc 1 . .
C C3 0.7494(7) 0.2144(3) 0.68113(17) 0.0479(9) Uani d 1 . .
H H3 0.8530 0.2033 0.7157 0.057 Uiso calc 1 . .
C C4 0.5676(7) 0.1450(2) 0.66635(16) 0.0475(9) Uani d 1 . .
O O4 0.5551(5) 0.06377(19) 0.70614(12) 0.0651(8) Uani d 1 . .
C C41 0.3423(8) 0.0018(3) 0.7025(2) 0.0773(14) Uani d 1 . .
H H41A 0.3416 -0.0333 0.6625 0.116 Uiso calc 1 . .
H H41B 0.1975 0.0428 0.7056 0.116 Uiso calc 1 . .
H H41C 0.3444 -0.0457 0.7369 0.116 Uiso calc 1 . .
C C5 0.4158(7) 0.1600(3) 0.61441(17) 0.0526(10) Uani d 1 . .
H H5 0.2940 0.1138 0.6041 0.063 Uiso calc 1 . .
C C6 0.4497(7) 0.2460(3) 0.57802(16) 0.0528(10) Uani d 1 . .
H H6 0.3489 0.2557 0.5427 0.063 Uiso calc 1 . .
C C7 0.6501(7) 0.4107(3) 0.55435(17) 0.0472(9) Uani d 1 . .
H H7 0.7838 0.4514 0.5642 0.057 Uiso calc 1 . .
C C8 0.5051(8) 0.4429(3) 0.50870(16) 0.0514(9) Uani d 1 . .
H H8 0.3745 0.4010 0.4980 0.062 Uiso calc 1 . .
C C1' 0.5234(7) 0.5365(2) 0.47251(15) 0.0438(8) Uani d 1 . .
C C2' 0.3458(7) 0.5595(3) 0.42745(18) 0.0551(10) Uani d 1 . .
H H2' 0.2186 0.5141 0.4204 0.066 Uiso calc 1 . .
C C3' 0.3505(7) 0.6471(3) 0.39273(18) 0.0563(10) Uani d 1 . .
H H3' 0.2278 0.6594 0.3628 0.068 Uiso calc 1 . .
C C4' 0.5352(7) 0.7171(3) 0.40170(14) 0.0454(9) Uani d 1 . .
S S4' 0.5214(2) 0.82817(7) 0.35645(5) 0.0679(3) Uani d 1 . .
C C41' 0.8150(11) 0.8820(4) 0.3650(3) 0.134(2) Uani d 1 . .
H H41D 0.8255 0.9415 0.3393 0.201 Uiso calc 1 . .
H H41E 0.9378 0.8348 0.3515 0.201 Uiso calc 1 . .
H H41F 0.8420 0.8991 0.4089 0.201 Uiso calc 1 . .
C C5' 0.7148(7) 0.6953(3) 0.44647(17) 0.0511(10) Uani d 1 . .
H H5' 0.8414 0.7409 0.4535 0.061 Uiso calc 1 . .
C C6' 0.7094(7) 0.6071(3) 0.48084(17) 0.0507(10) Uani d 1 . .
H H6' 0.8333 0.5945 0.5104 0.061 Uiso calc 1 . .

loop_
_atom_site_aniso_label
_atom_site_aniso_U_11
_atom_site_aniso_U_22
_atom_site_aniso_U_33
_atom_site_aniso_U_12
_atom_site_aniso_U_13
_atom_site_aniso_U_23
C1 0.049(2) 0.042(2) 0.0391(18) -0.0013(19) 0.0011(17) -0.0008(17)
C2 0.0414(19) 0.044(2) 0.0448(19) 0.0025(18) -0.0003(19) -0.0036(19)
O2 0.0611(17) 0.0550(14) 0.0651(16) -0.0139(14) -0.0181(14) 0.0111(13)
C21 0.052(2) 0.068(3) 0.075(3) -0.010(2) -0.015(2) 0.003(2)
C3 0.050(2) 0.049(2) 0.045(2) 0.001(2) -0.0118(18) 0.0054(18)
C4 0.054(2) 0.042(2) 0.0468(19) -0.0012(18) -0.0002(19) 0.0000(16)
O4 0.0689(19) 0.0561(15) 0.0702(17) -0.0142(16) -0.0136(16) 0.0236(14)
C41 0.072(3) 0.069(3) 0.091(3) -0.017(3) 0.002(3) 0.028(3)
C5 0.058(2) 0.045(2) 0.055(2) -0.0099(19) -0.012(2) -0.0042(19)
C6 0.064(3) 0.053(2) 0.0419(18) -0.002(2) -0.010(2) 0.0019(17)
C7 0.051(2) 0.049(2) 0.041(2) -0.0006(18) -0.0008(19) -0.0009(18)
C8 0.053(2) 0.050(2) 0.0507(19) -0.005(2) -0.004(2) 0.0012(17)
C1' 0.048(2) 0.044(2) 0.0391(17) 0.003(2) 0.0030(19) -0.0015(15)
C2' 0.052(2) 0.053(2) 0.060(2) -0.010(2) -0.008(2) 0.004(2)
C3' 0.058(2) 0.064(3) 0.048(2) 0.003(2) -0.013(2) 0.004(2)
C4' 0.051(2) 0.050(2) 0.0354(17) 0.004(2) 0.0030(18) -0.0041(15)
S4' 0.0853(8) 0.0600(6) 0.0582(6) 0.0069(7) 0.0027(7) 0.0160(5)
C41' 0.167(5) 0.108(4) 0.128(5) -0.080(4) -0.070(4) 0.066(4)
C5' 0.055(2) 0.051(2) 0.047(2) -0.012(2) 0.000(2) 0.0011(19)
C6' 0.053(2) 0.056(2) 0.043(2) 0.002(2) -0.0094(19) 0.0041(19)

loop_
_atom_type_symbol
_atom_type_description
_atom_type_scat_dispersion_real
_atom_type_scat_dispersion_imag
_atom_type_scat_source
C C 0.0033 0.0016 'International Tables Vol C Tables 4.2.6.8 and 6.1.1.4'
H H 0.0000 0.0000 'International Tables Vol C Tables 4.2.6.8 and 6.1.1.4'
O O 0.0106 0.0060 'International Tables Vol C Tables 4.2.6.8 and 6.1.1.4'
S S 0.1246 0.1234 'International Tables Vol C Tables 4.2.6.8 and 6.1.1.4'

loop_
_geom_angle_atom_site_label_1
_geom_angle_atom_site_label_2
_geom_angle_atom_site_label_3
_geom_angle_site_symmetry_1
_geom_angle_site_symmetry_3
_geom_angle
_geom_angle_publ_flag
C6 C1 C2 . . 116.3(3) ?
C6 C1 C7 . . 122.4(3) ?
C2 C1 C7 . . 121.3(3) ?
O2 C2 C3 . . 123.3(3) ?
O2 C2 C1 . . 115.1(3) ?
C3 C2 C1 . . 121.6(3) ?
C2 O2 C21 . . 117.9(3) ?
O2 C21 H21A . . 109.5 ?
O2 C21 H21B . . 109.5 ?
H21A C21 H21B . . 109.5 ?
O2 C21 H21C . . 109.5 ?
H21A C21 H21C . . 109.5 ?
H21B C21 H21C . . 109.5 ?
C2 C3 C4 . . 120.1(3) ?
C2 C3 H3 . . 119.9 ?
C4 C3 H3 . . 119.9 ?
O4 C4 C5 . . 124.5(3) ?
O4 C4 C3 . . 115.2(3) ?
C5 C4 C3 . . 120.3(3) ?
C4 O4 C41 . . 117.8(3) ?
O4 C41 H41A . . 109.5 ?
O4 C41 H41B . . 109.5 ?
H41A C41 H41B . . 109.5 ?
O4 C41 H41C . . 109.5 ?
H41A C41 H41C . . 109.5 ?
H41B C41 H41C . . 109.5 ?
C4 C5 C6 . . 118.3(3) ?
C4 C5 H5 . . 120.9 ?
C6 C5 H5 . . 120.9 ?
C1 C6 C5 . . 123.4(3) ?
C1 C6 H6 . . 118.3 ?
C5 C6 H6 . . 118.3 ?
C8 C7 C1 . . 127.6(3) ?
C8 C7 H7 . . 116.2 ?
C1 C7 H7 . . 116.2 ?
C7 C8 C1' . . 128.0(4) ?
C7 C8 H8 . . 116.0 ?
C1' C8 H8 . . 116.0 ?
C2' C1' C6' . . 116.2(3) ?
C2' C1' C8 . . 119.7(4) ?
C6' C1' C8 . . 124.1(3) ?
C3' C2' C1' . . 122.4(4) ?
C3' C2' H2' . . 118.8 ?
C1' C2' H2' . . 118.8 ?
C2' C3' C4' . . 120.9(3) ?
C2' C3' H3' . . 119.5 ?
C4' C3' H3' . . 119.5 ?
C3' C4' C5' . . 117.5(3) ?
C3' C4' S4' . . 117.6(3) ?
C5' C4' S4' . . 124.9(3) ?
C41' S4' C4' . . 104.4(2) ?
S4' C41' H41D . . 109.5 ?
S4' C41' H41E . . 109.5 ?
H41D C41' H41E . . 109.5 ?
S4' C41' H41F . . 109.5 ?
H41D C41' H41F . . 109.5 ?
H41E C41' H41F . . 109.5 ?
C6' C5' C4' . . 121.2(3) ?
C6' C5' H5' . . 119.4 ?
C4' C5' H5' . . 119.4 ?
C5' C6' C1' . . 121.7(3) ?
C5' C6' H6' . . 119.1 ?
C1' C6' H6' . . 119.1 ?

loop_
_geom_bond_atom_site_label_1
_geom_bond_atom_site_label_2
_geom_bond_site_symmetry_2
_geom_bond_distance
_geom_bond_publ_flag
C1 C6 . 1.387(5) ?
C1 C2 . 1.404(4) ?
C1 C7 . 1.465(5) ?
C2 O2 . 1.368(4) ?
C2 C3 . 1.375(5) ?
O2 C21 . 1.428(4) ?
C21 H21A . 0.9600 ?
C21 H21B . 0.9600 ?
C21 H21C . 0.9600 ?
C3 C4 . 1.388(5) ?
C3 H3 . 0.9300 ?
C4 O4 . 1.368(4) ?
C4 C5 . 1.380(5) ?
O4 C41 . 1.422(4) ?
C41 H41A . 0.9600 ?
C41 H41B . 0.9600 ?
C41 H41C . 0.9600 ?
C5 C6 . 1.388(5) ?
C5 H5 . 0.9300 ?
C6 H6 . 0.9300 ?
C7 C8 . 1.312(5) ?
C7 H7 . 0.9300 ?
C8 C1' . 1.463(4) ?
C8 H8 . 0.9300 ?
C1' C2' . 1.385(5) ?
C1' C6' . 1.392(5) ?
C2' C3' . 1.375(5) ?
C2' H2' . 0.9300 ?
C3' C4' . 1.383(5) ?
C3' H3' . 0.9300 ?
C4' C5' . 1.385(5) ?
C4' S4' . 1.759(3) ?
S4' C41' . 1.758(5) ?
C41' H41D . 0.9600 ?
C41' H41E . 0.9600 ?
C41' H41F . 0.9600 ?
C5' C6' . 1.378(5) ?
C5' H5' . 0.9300 ?
C6' H6' . 0.9300 ?

loop_
_geom_torsion_atom_site_label_1
_geom_torsion_atom_site_label_2
_geom_torsion_atom_site_label_3
_geom_torsion_atom_site_label_4
_geom_torsion_site_symmetry_1
_geom_torsion_site_symmetry_2
_geom_torsion_site_symmetry_3
_geom_torsion_site_symmetry_4
_geom_torsion
_geom_torsion_publ_flag
C6 C1 C2 O2 . . . . -178.9(3) ?
C7 C1 C2 O2 . . . . -1.1(5) ?
C6 C1 C2 C3 . . . . -0.1(5) ?
C7 C1 C2 C3 . . . . 177.7(3) ?
C3 C2 O2 C21 . . . . 2.2(5) ?
C1 C2 O2 C21 . . . . -179.0(3) ?
O2 C2 C3 C4 . . . . 177.8(3) ?
C1 C2 C3 C4 . . . . -1.0(5) ?
C2 C3 C4 O4 . . . . -179.3(3) ?
C2 C3 C4 C5 . . . . 1.2(5) ?
C5 C4 O4 C41 . . . . -13.9(5) ?
C3 C4 O4 C41 . . . . 166.5(3) ?
O4 C4 C5 C6 . . . . -179.8(3) ?
C3 C4 C5 C6 . . . . -0.3(5) ?
C2 C1 C6 C5 . . . . 1.0(5) ?
C7 C1 C6 C5 . . . . -176.8(3) ?
C4 C5 C6 C1 . . . . -0.8(5) ?
C6 C1 C7 C8 . . . . 6.2(6) ?
C2 C1 C7 C8 . . . . -171.5(4) ?
C1 C7 C8 C1' . . . . 178.1(3) ?
C7 C8 C1' C2' . . . . -177.4(4) ?
C7 C8 C1' C6' . . . . 1.5(6) ?
C6' C1' C2' C3' . . . . -0.2(5) ?
C8 C1' C2' C3' . . . . 178.8(3) ?
C1' C2' C3' C4' . . . . -0.3(6) ?
C2' C3' C4' C5' . . . . 0.4(5) ?
C2' C3' C4' S4' . . . . -178.5(3) ?
C3' C4' S4' C41' . . . . -165.7(3) ?
C5' C4' S4' C41' . . . . 15.5(4) ?
C3' C4' C5' C6' . . . . -0.1(5) ?
S4' C4' C5' C6' . . . . 178.7(3) ?
C4' C5' C6' C1' . . . . -0.4(6) ?
C2' C1' C6' C5' . . . . 0.5(5) ?
C8 C1' C6' C5' . . . . -178.5(4) ?

_cod_database_fobs_code 2022523
